data_4065233
loop_
_publ_author_name
'Busetto, Luigi'
'Cassani, M. Cristina'
'Femoni, Cristina'
'Mancinelli, Michele'
'Mazzanti, Andrea'
'Mazzoni, Rita'
'Solinas, Gavino'

_publ_section_title
;
 N-Heterocyclic Carbene-Amide Rhodium(I) Complexes: Structures, Dynamics,
 and Catalysis
;
_journal_issue 19
_journal_name_full Organometallics
_journal_page_first 5258
_journal_paper_doi 10.1021/om200631w
_journal_volume 30
_journal_year 2011
_chemical_formula_sum 'C18 H27 I N3 O2 Rh'
_chemical_formula_weight 547.24
_chemical_name_systematic
; 
 ? 
;
_space_group_IT_number 14
_symmetry_cell_setting monoclinic
_symmetry_space_group_name_Hall '-P 2ybc'
_symmetry_space_group_name_H-M 'P 1 21/c 1'
_atom_sites_solution_hydrogens geom
_atom_sites_solution_primary direct
_atom_sites_solution_secondary difmap
_audit_creation_method SHELXL-97
_cell_angle_alpha 90.00
_cell_angle_beta 108.2450(10)
_cell_angle_gamma 90.00
_cell_formula_units_Z 4
_cell_length_a 12.0829(13)
_cell_length_b 15.0838(16)
_cell_length_c 12.2746(13)
_cell_measurement_reflns_used 4365
_cell_measurement_temperature 296(2)
_cell_measurement_theta_max 22.262
_cell_measurement_theta_min 2.208
_cell_volume 2124.7(4)
_computing_structure_refinement 'SHELXL-97 (Sheldrick, 2008)'
_computing_structure_solution 'SHELXS-97 (Sheldrick, 2008)'
_diffrn_ambient_temperature 296(2)
_diffrn_measured_fraction_theta_full 1.000
_diffrn_measured_fraction_theta_max 1.000
_diffrn_measurement_device_type 'CCD AREA DETECTOR'
_diffrn_measurement_method 'OMEGA SCANS'
_diffrn_radiation_monochromator graphite
_diffrn_radiation_source 'fine-focus sealed tube'
_diffrn_radiation_type MoK\a
_diffrn_radiation_wavelength 0.71073
_diffrn_reflns_av_R_equivalents 0.0449
_diffrn_reflns_av_sigmaI/netI 0.0323
_diffrn_reflns_limit_h_max 14
_diffrn_reflns_limit_h_min -14
_diffrn_reflns_limit_k_max 17
_diffrn_reflns_limit_k_min -17
_diffrn_reflns_limit_l_max 14
_diffrn_reflns_limit_l_min -14
_diffrn_reflns_number 20041
_diffrn_reflns_theta_full 25.00
_diffrn_reflns_theta_max 25.00
_diffrn_reflns_theta_min 1.77
_exptl_absorpt_coefficient_mu 2.272
_exptl_absorpt_correction_T_max 0.8047
_exptl_absorpt_correction_T_min 0.6593
_exptl_absorpt_correction_type 'EMPIRICAL SADABS'
_exptl_crystal_colour 'PALE YELLOW'
_exptl_crystal_density_diffrn 1.711
_exptl_crystal_density_method 'not measured'
_exptl_crystal_description PRISMATIC
_exptl_crystal_F_000 1080
_exptl_crystal_size_max 0.20
_exptl_crystal_size_mid 0.15
_exptl_crystal_size_min 0.10
_refine_diff_density_max 0.639
_refine_diff_density_min -0.634
_refine_diff_density_rms 0.069
_refine_ls_extinction_method none
_refine_ls_goodness_of_fit_ref 1.009
_refine_ls_hydrogen_treatment constr
_refine_ls_matrix_type full
_refine_ls_number_parameters 255
_refine_ls_number_reflns 3740
_refine_ls_number_restraints 24
_refine_ls_restrained_S_all 1.008
_refine_ls_R_factor_all 0.0503
_refine_ls_R_factor_gt 0.0303
_refine_ls_shift/su_max 0.001
_refine_ls_shift/su_mean 0.000
_refine_ls_structure_factor_coef Fsqd
_refine_ls_weighting_details 'calc w=1/[\s^2^(Fo^2^)+(0.0300P)^2^+1.2227P] where P=(Fo^2^+2Fc^2^)/3'
_refine_ls_weighting_scheme calc
_refine_ls_wR_factor_gt 0.0623
_refine_ls_wR_factor_ref 0.0717
_reflns_number_gt 2785
_reflns_number_total 3740
_reflns_threshold_expression >2sigma(I)
_cod_data_source_file om200631w_si_005.cif
_cod_data_source_block p21c
_cod_depositor_comments
;
The following automatic conversions were performed:

'_symmetry_cell_setting' value 'MONOCLINIC' changed to 'monoclinic'
according to /home/saulius/struct/CIF-dictionaries/cif_core.dic
dictionary named 'cif_core.dic' version 2.4.1 from
2010-06-29.

'_refine_ls_hydrogen_treatment' value 'CONSTR' changed
to 'constr' according to
/home/saulius/struct/CIF-dictionaries/cif_core.dic dictionary named
'cif_core.dic' version 2.4.1 from 2010-06-29.

Automatic conversion script
Id: cif_fix_values 1715 2011-07-08 13:25:40Z adriana 
;
_cod_original_sg_symbol_H-M P2(1)/c
_cod_database_code 4065233

loop_
_symmetry_equiv_pos_as_xyz
'x, y, z'
'-x, y+1/2, -z+1/2'
'-x, -y, -z'
'x, -y-1/2, z-1/2'

loop_
_atom_site_label
_atom_site_type_symbol
_atom_site_fract_x
_atom_site_fract_y
_atom_site_fract_z
_atom_site_U_iso_or_equiv
_atom_site_adp_type
_atom_site_occupancy
_atom_site_symmetry_multiplicity
_atom_site_calc_flag
_atom_site_refinement_flags
_atom_site_disorder_assembly
_atom_site_disorder_group
Rh1 Rh 0.76628(3) 0.17122(2) -0.01902(3) 0.04887(11) Uani 1 1 d . . .
I1 I 0.66989(3) 0.06824(2) -0.19978(3) 0.07359(14) Uani 1 1 d . . .
C1 C 0.7635(5) 0.2966(3) -0.1125(4) 0.0646(13) Uani 1 1 d . . .
H1 H 0.6982 0.2887 -0.1764 0.077 Uiso 1 1 calc R . .
C2 C 0.8695(4) 0.2587(3) -0.0943(4) 0.0614(12) Uani 1 1 d . . .
H2 H 0.8906 0.2197 -0.1430 0.074 Uiso 1 1 calc R . .
C3 C 0.9472(4) 0.2923(3) 0.0213(4) 0.0679(13) Uani 1 1 d . . .
H3 H 1.0317 0.2866 0.0377 0.081 Uiso 1 1 calc R . .
C4 C 0.8926(4) 0.2464(3) 0.1028(4) 0.0634(12) Uani 1 1 d . . .
H4 H 0.9255 0.2014 0.1545 0.076 Uiso 1 1 calc R . .
C5 C 0.7848(5) 0.2849(3) 0.0847(4) 0.0659(13) Uani 1 1 d . . .
H5 H 0.7307 0.2709 0.1218 0.079 Uiso 1 1 calc R . .
C6 C 0.7717(5) 0.3548(3) -0.0080(4) 0.0734(14) Uani 1 1 d . . .
H6 H 0.7118 0.4003 -0.0163 0.088 Uiso 1 1 calc R . .
C7 C 0.8981(5) 0.3856(3) 0.0206(5) 0.0889(17) Uani 1 1 d . . .
H7A H 0.9110 0.4231 -0.0385 0.107 Uiso 1 1 calc R . .
H7B H 0.9266 0.4146 0.0947 0.107 Uiso 1 1 calc R . .
C8 C 0.7306(4) 0.0845(3) 0.0908(4) 0.0541(11) Uani 1 1 d . . .
N9 N 0.8011(3) 0.0220(3) 0.1569(3) 0.0635(10) Uani 1 1 d . . .
C10 C 0.7449(6) -0.0221(4) 0.2232(4) 0.0791(15) Uani 1 1 d . . .
H10 H 0.7751 -0.0681 0.2742 0.095 Uiso 1 1 calc R . .
C11 C 0.6407(6) 0.0133(4) 0.2006(5) 0.0818(16) Uani 1 1 d . . .
H11 H 0.5839 -0.0026 0.2335 0.098 Uiso 1 1 calc R . .
N12 N 0.6310(3) 0.0783(3) 0.1192(3) 0.0643(10) Uani 1 1 d . . .
C13 C 0.5280(4) 0.1322(4) 0.0681(5) 0.0878(17) Uani 1 1 d . . .
H13A H 0.5374 0.1647 0.0044 0.132 Uiso 1 1 calc R . .
H13B H 0.5178 0.1729 0.1243 0.132 Uiso 1 1 calc R . .
H13C H 0.4608 0.0945 0.0420 0.132 Uiso 1 1 calc R . .
C14 C 0.9138(4) -0.0053(3) 0.1482(5) 0.0781(16) Uani 1 1 d . . .
H14A H 0.9550 -0.0391 0.2161 0.094 Uiso 1 1 calc R . .
H14B H 0.9597 0.0471 0.1463 0.094 Uiso 1 1 calc R . .
C15 C 0.9036(5) -0.0610(3) 0.0430(5) 0.0777(16) Uani 1 1 d . . .
H15A H 0.8911 -0.0217 -0.0224 0.093 Uiso 1 1 calc R . .
H15B H 0.9770 -0.0914 0.0539 0.093 Uiso 1 1 calc R . .
N16 N 0.8122(4) -0.1253(3) 0.0165(4) 0.0696(11) Uani 1 1 d . . .
H16 H 0.7547 -0.1191 -0.0455 0.084 Uiso 1 1 calc R . .
C17 C 0.8126(5) -0.1952(3) 0.0847(5) 0.0676(13) Uani 1 1 d . . .
O18 O 0.8872(3) -0.2064(2) 0.1760(4) 0.0907(12) Uani 1 1 d . . .
O19 O 0.7220(3) -0.2475(2) 0.0385(3) 0.0825(10) Uani 1 1 d . A .
C20 C 0.7038(5) -0.3287(3) 0.0982(5) 0.0817(16) Uani 1 1 d D . .
C21 C 0.710(4) -0.302(3) 0.220(2) 0.087(8) Uani 0.35(5) 1 d PDU A 1
H21A H 0.6552 -0.2552 0.2164 0.131 Uiso 0.35(5) 1 calc PR A 1
H21B H 0.7872 -0.2817 0.2601 0.131 Uiso 0.35(5) 1 calc PR A 1
H21C H 0.6914 -0.3522 0.2587 0.131 Uiso 0.35(5) 1 calc PR A 1
C22 C 0.787(3) -0.402(2) 0.096(4) 0.094(7) Uani 0.35(5) 1 d PDU A 1
H22A H 0.7822 -0.4146 0.0178 0.141 Uiso 0.35(5) 1 calc PR A 1
H22B H 0.7659 -0.4545 0.1297 0.141 Uiso 0.35(5) 1 calc PR A 1
H22C H 0.8645 -0.3848 0.1383 0.141 Uiso 0.35(5) 1 calc PR A 1
C23 C 0.577(2) -0.353(3) 0.038(4) 0.127(11) Uani 0.35(5) 1 d PDU A 1
H23A H 0.5696 -0.3755 -0.0375 0.191 Uiso 0.35(5) 1 calc PR A 1
H23B H 0.5290 -0.3020 0.0318 0.191 Uiso 0.35(5) 1 calc PR A 1
H23C H 0.5534 -0.3984 0.0812 0.191 Uiso 0.35(5) 1 calc PR A 1
C210 C 0.665(3) -0.303(2) 0.1997(17) 0.100(6) Uani 0.65(5) 1 d PDU A 2
H21D H 0.5918 -0.2726 0.1731 0.150 Uiso 0.65(5) 1 calc PR A 2
H21E H 0.7224 -0.2649 0.2497 0.150 Uiso 0.65(5) 1 calc PR A 2
H21F H 0.6565 -0.3556 0.2407 0.150 Uiso 0.65(5) 1 calc PR A 2
C220 C 0.8141(15) -0.3822(15) 0.129(3) 0.109(6) Uani 0.65(5) 1 d PDU A 2
H22D H 0.8358 -0.3931 0.0615 0.164 Uiso 0.65(5) 1 calc PR A 2
H22E H 0.8018 -0.4377 0.1620 0.164 Uiso 0.65(5) 1 calc PR A 2
H22F H 0.8752 -0.3501 0.1840 0.164 Uiso 0.65(5) 1 calc PR A 2
C230 C 0.606(2) -0.3741(17) 0.006(2) 0.124(7) Uani 0.65(5) 1 d PDU A 2
H23D H 0.6311 -0.3851 -0.0600 0.186 Uiso 0.65(5) 1 calc PR A 2
H23E H 0.5388 -0.3366 -0.0156 0.186 Uiso 0.65(5) 1 calc PR A 2
H23F H 0.5875 -0.4294 0.0348 0.186 Uiso 0.65(5) 1 calc PR A 2

loop_
_atom_site_aniso_label
_atom_site_aniso_U_11
_atom_site_aniso_U_22
_atom_site_aniso_U_33
_atom_site_aniso_U_23
_atom_site_aniso_U_13
_atom_site_aniso_U_12
Rh1 0.0583(2) 0.0467(2) 0.04193(19) 0.00077(15) 0.01612(16) 0.00251(16)
I1 0.0962(3) 0.0651(2) 0.0603(2) -0.01257(16) 0.02557(19) -0.02036(18)
C1 0.090(4) 0.044(3) 0.054(3) 0.007(2) 0.015(3) 0.001(3)
C2 0.086(4) 0.050(3) 0.052(3) 0.003(2) 0.028(3) -0.004(3)
C3 0.069(3) 0.067(3) 0.066(3) -0.004(3) 0.018(3) -0.012(3)
C4 0.079(4) 0.057(3) 0.048(3) -0.001(2) 0.010(2) -0.007(3)
C5 0.084(4) 0.063(3) 0.054(3) -0.008(2) 0.025(3) 0.002(3)
C6 0.096(4) 0.051(3) 0.073(4) -0.008(3) 0.026(3) 0.011(3)
C7 0.125(5) 0.057(3) 0.082(4) -0.014(3) 0.028(4) -0.023(3)
C8 0.056(3) 0.056(3) 0.049(3) -0.004(2) 0.014(2) -0.003(2)
N9 0.064(3) 0.063(3) 0.062(2) 0.011(2) 0.019(2) -0.008(2)
C10 0.101(5) 0.073(4) 0.068(4) 0.015(3) 0.035(3) -0.013(3)
C11 0.104(5) 0.081(4) 0.078(4) 0.003(3) 0.054(4) -0.022(3)
N12 0.062(3) 0.072(3) 0.063(3) -0.004(2) 0.026(2) -0.002(2)
C13 0.066(4) 0.107(4) 0.096(4) -0.006(4) 0.034(3) 0.011(3)
C14 0.049(3) 0.071(3) 0.104(4) 0.030(3) 0.009(3) -0.005(3)
C15 0.072(4) 0.065(3) 0.105(5) 0.027(3) 0.040(3) 0.009(3)
N16 0.070(3) 0.064(3) 0.078(3) 0.020(2) 0.027(2) 0.006(2)
C17 0.065(3) 0.059(3) 0.082(4) 0.016(3) 0.029(3) 0.013(3)
O18 0.073(2) 0.076(2) 0.105(3) 0.038(2) 0.002(2) -0.003(2)
O19 0.087(3) 0.074(2) 0.077(2) 0.0157(19) 0.012(2) -0.018(2)
C20 0.086(4) 0.062(3) 0.096(4) 0.022(3) 0.026(3) -0.008(3)
C21 0.09(2) 0.072(10) 0.117(13) 0.015(12) 0.062(13) -0.024(16)
C22 0.117(14) 0.031(11) 0.15(2) -0.025(11) 0.064(14) -0.013(11)
C23 0.128(15) 0.097(18) 0.132(18) 0.033(14) 0.007(14) -0.051(14)
C210 0.102(15) 0.090(7) 0.116(9) 0.018(7) 0.047(9) -0.009(12)
C220 0.114(9) 0.047(9) 0.164(18) 0.008(9) 0.038(9) -0.010(8)
C230 0.123(10) 0.099(10) 0.133(12) -0.022(9) 0.016(9) -0.040(9)

loop_
_atom_type_symbol
_atom_type_description
_atom_type_scat_dispersion_real
_atom_type_scat_dispersion_imag
_atom_type_scat_source
C C 0.0033 0.0016 'International Tables Vol C Tables 4.2.6.8 and 6.1.1.4'
H H 0.0000 0.0000 'International Tables Vol C Tables 4.2.6.8 and 6.1.1.4'
N N 0.0061 0.0033 'International Tables Vol C Tables 4.2.6.8 and 6.1.1.4'
O O 0.0106 0.0060 'International Tables Vol C Tables 4.2.6.8 and 6.1.1.4'
Rh Rh -1.1178 0.9187 'International Tables Vol C Tables 4.2.6.8 and 6.1.1.4'
I I -0.4742 1.8119 'International Tables Vol C Tables 4.2.6.8 and 6.1.1.4'

loop_
_geom_angle_atom_site_label_1
_geom_angle_atom_site_label_2
_geom_angle_atom_site_label_3
_geom_angle
C8 Rh1 C4 97.68(17)
C8 Rh1 C5 97.36(18)
C4 Rh1 C5 38.25(18)
C8 Rh1 C1 158.54(18)
C4 Rh1 C1 78.29(18)
C5 Rh1 C1 66.32(18)
C8 Rh1 C2 158.96(18)
C4 Rh1 C2 66.17(17)
C5 Rh1 C2 78.45(18)
C1 Rh1 C2 35.76(17)
C8 Rh1 I1 92.83(12)
C4 Rh1 I1 159.87(14)
C5 Rh1 I1 156.35(14)
C1 Rh1 I1 97.78(12)
C2 Rh1 I1 99.04(12)
C2 C1 C6 107.1(4)
C2 C1 Rh1 72.1(3)
C6 C1 Rh1 94.0(3)
C2 C1 H1 126.5
C6 C1 H1 126.5
Rh1 C1 H1 101.5
C1 C2 C3 106.8(4)
C1 C2 Rh1 72.1(3)
C3 C2 Rh1 94.2(3)
C1 C2 H2 126.6
C3 C2 H2 126.6
Rh1 C2 H2 101.3
C2 C3 C7 100.2(4)
C2 C3 C4 101.1(4)
C7 C3 C4 100.1(4)
C2 C3 H3 117.4
C7 C3 H3 117.4
C4 C3 H3 117.4
C5 C4 C3 106.5(4)
C5 C4 Rh1 71.0(3)
C3 C4 Rh1 98.3(3)
C5 C4 H4 126.7
C3 C4 H4 126.7
Rh1 C4 H4 98.7
C4 C5 C6 106.4(4)
C4 C5 Rh1 70.8(3)
C6 C5 Rh1 98.3(3)
C4 C5 H5 126.8
C6 C5 H5 126.8
Rh1 C5 H5 98.8
C5 C6 C7 100.2(4)
C5 C6 C1 101.1(4)
C7 C6 C1 99.5(4)
C5 C6 H6 117.6
C7 C6 H6 117.6
C1 C6 H6 117.6
C3 C7 C6 94.6(4)
C3 C7 H7A 112.8
C6 C7 H7A 112.8
C3 C7 H7B 112.8
C6 C7 H7B 112.8
H7A C7 H7B 110.3
N9 C8 N12 103.9(4)
N9 C8 Rh1 128.6(3)
N12 C8 Rh1 127.4(3)
C8 N9 C10 110.7(4)
C8 N9 C14 125.4(4)
C10 N9 C14 123.3(4)
C11 C10 N9 107.2(5)
C11 C10 H10 126.4
N9 C10 H10 126.4
C10 C11 N12 107.4(5)
C10 C11 H11 126.3
N12 C11 H11 126.3
C8 N12 C11 110.7(4)
C8 N12 C13 124.0(4)
C11 N12 C13 125.2(5)
N12 C13 H13A 109.5
N12 C13 H13B 109.5
H13A C13 H13B 109.5
N12 C13 H13C 109.5
H13A C13 H13C 109.5
H13B C13 H13C 109.5
N9 C14 C15 113.0(4)
N9 C14 H14A 109.0
C15 C14 H14A 109.0
N9 C14 H14B 109.0
C15 C14 H14B 109.0
H14A C14 H14B 107.8
N16 C15 C14 114.9(4)
N16 C15 H15A 108.5
C14 C15 H15A 108.5
N16 C15 H15B 108.5
C14 C15 H15B 108.5
H15A C15 H15B 107.5
C17 N16 C15 122.6(5)
C17 N16 H16 118.7
C15 N16 H16 118.7
O18 C17 O19 126.2(5)
O18 C17 N16 122.8(5)
O19 C17 N16 111.1(5)
C17 O19 C20 120.8(4)
O19 C20 C22 113.5(19)
O19 C20 C220 108.2(11)
C22 C20 C220 20.5(15)
O19 C20 C210 109.2(13)
C22 C20 C210 126(3)
C220 C20 C210 114.1(11)
O19 C20 C230 101.8(11)
C22 C20 C230 91.0(15)
C220 C20 C230 111.5(10)
C210 C20 C230 111.3(11)
O19 C20 C23 104.1(16)
C22 C20 C23 112.6(16)
C220 C20 C23 132.0(17)
C210 C20 C23 86.6(19)
C230 C20 C23 25.8(18)
O19 C20 C21 107(2)
C22 C20 C21 112.7(18)
C220 C20 C21 97(2)
C210 C20 C21 19.8(18)
C230 C20 C21 129.7(17)
C23 C20 C21 106.0(17)
C20 C21 H21A 109.5
C20 C21 H21B 109.5
H21A C21 H21B 109.5
C20 C21 H21C 109.5
H21A C21 H21C 109.5
H21B C21 H21C 109.5
C20 C22 H22A 109.5
C20 C22 H22B 109.5
H22A C22 H22B 109.5
C20 C22 H22C 109.5
H22A C22 H22C 109.5
H22B C22 H22C 109.5
C20 C23 H23A 109.5
C20 C23 H23B 109.5
H23A C23 H23B 109.5
C20 C23 H23C 109.5
H23A C23 H23C 109.5
H23B C23 H23C 109.5
C20 C210 H21D 109.5
C20 C210 H21E 109.5
H21D C210 H21E 109.5
C20 C210 H21F 109.5
H21D C210 H21F 109.5
H21E C210 H21F 109.5
C20 C220 H22D 109.5
C20 C220 H22E 109.5
H22D C220 H22E 109.5
C20 C220 H22F 109.5
H22D C220 H22F 109.5
H22E C220 H22F 109.5
C20 C230 H23D 109.5
C20 C230 H23E 109.5
H23D C230 H23E 109.5
C20 C230 H23F 109.5
H23D C230 H23F 109.5
H23E C230 H23F 109.5

loop_
_geom_bond_atom_site_label_1
_geom_bond_atom_site_label_2
_geom_bond_distance
Rh1 C8 2.020(4)
Rh1 C4 2.103(4)
Rh1 C5 2.105(4)
Rh1 C1 2.207(4)
Rh1 C2 2.207(4)
Rh1 I1 2.6597(5)
C1 C2 1.355(6)
C1 C6 1.532(6)
C1 H1 0.9300
C2 C3 1.523(6)
C2 H2 0.9300
C3 C7 1.526(7)
C3 C4 1.527(6)
C3 H3 0.9800
C4 C5 1.379(6)
C4 H4 0.9300
C5 C6 1.524(7)
C5 H5 0.9300
C6 C7 1.529(7)
C6 H6 0.9800
C7 H7A 0.9700
C7 H7B 0.9700
C8 N9 1.356(5)
C8 N12 1.357(5)
N9 C10 1.383(6)
N9 C14 1.458(6)
C10 C11 1.314(7)
C10 H10 0.9300
C11 N12 1.380(6)
C11 H11 0.9300
N12 C13 1.454(6)
C13 H13A 0.9600
C13 H13B 0.9600
C13 H13C 0.9600
C14 C15 1.513(7)
C14 H14A 0.9700
C14 H14B 0.9700
C15 N16 1.429(6)
C15 H15A 0.9700
C15 H15B 0.9700
N16 C17 1.345(6)
N16 H16 0.8600
C17 O18 1.210(6)
C17 O19 1.324(6)
O19 C20 1.479(6)
C20 C22 1.500(15)
C20 C220 1.502(11)
C20 C210 1.511(12)
C20 C230 1.518(11)
C20 C23 1.521(16)
C20 C21 1.522(15)
C21 H21A 0.9600
C21 H21B 0.9600
C21 H21C 0.9600
C22 H22A 0.9600
C22 H22B 0.9600
C22 H22C 0.9600
C23 H23A 0.9600
C23 H23B 0.9600
C23 H23C 0.9600
C210 H21D 0.9600
C210 H21E 0.9600
C210 H21F 0.9600
C220 H22D 0.9600
C220 H22E 0.9600
C220 H22F 0.9600
C230 H23D 0.9600
C230 H23E 0.9600
C230 H23F 0.9600

loop_
_geom_torsion_atom_site_label_1
_geom_torsion_atom_site_label_2
_geom_torsion_atom_site_label_3
_geom_torsion_atom_site_label_4
_geom_torsion
C8 Rh1 C1 C2 146.4(4)
C4 Rh1 C1 C2 65.3(3)
C5 Rh1 C1 C2 103.6(3)
I1 Rh1 C1 C2 -94.7(3)
C8 Rh1 C1 C6 39.7(7)
C4 Rh1 C1 C6 -41.4(3)
C5 Rh1 C1 C6 -3.1(3)
C2 Rh1 C1 C6 -106.7(4)
I1 Rh1 C1 C6 158.6(3)
C6 C1 C2 C3 -0.4(5)
Rh1 C1 C2 C3 -89.1(3)
C6 C1 C2 Rh1 88.7(3)
C8 Rh1 C2 C1 -145.7(4)
C4 Rh1 C2 C1 -103.5(3)
C5 Rh1 C2 C1 -65.3(3)
I1 Rh1 C2 C1 90.8(3)
C8 Rh1 C2 C3 -39.4(6)
C4 Rh1 C2 C3 2.7(3)
C5 Rh1 C2 C3 40.9(3)
C1 Rh1 C2 C3 106.3(4)
I1 Rh1 C2 C3 -163.0(3)
C1 C2 C3 C7 -33.5(5)
Rh1 C2 C3 C7 -106.0(3)
C1 C2 C3 C4 69.0(5)
Rh1 C2 C3 C4 -3.5(4)
C2 C3 C4 C5 -68.8(5)
C7 C3 C4 C5 33.8(5)
C2 C3 C4 Rh1 3.7(4)
C7 C3 C4 Rh1 106.3(3)
C8 Rh1 C4 C5 -92.2(3)
C1 Rh1 C4 C5 66.4(3)
C2 Rh1 C4 C5 101.9(3)
I1 Rh1 C4 C5 147.0(3)
C8 Rh1 C4 C3 163.2(3)
C5 Rh1 C4 C3 -104.7(4)
C1 Rh1 C4 C3 -38.2(3)
C2 Rh1 C4 C3 -2.8(3)
I1 Rh1 C4 C3 42.3(6)
C3 C4 C5 C6 0.0(5)
Rh1 C4 C5 C6 -93.3(3)
C3 C4 C5 Rh1 93.3(3)
C8 Rh1 C5 C4 93.1(3)
C1 Rh1 C5 C4 -101.4(3)
C2 Rh1 C5 C4 -66.0(3)
I1 Rh1 C5 C4 -152.2(3)
C8 Rh1 C5 C6 -162.3(3)
C4 Rh1 C5 C6 104.6(4)
C1 Rh1 C5 C6 3.1(3)
C2 Rh1 C5 C6 38.6(3)
I1 Rh1 C5 C6 -47.6(5)
C4 C5 C6 C7 -33.8(5)
Rh1 C5 C6 C7 -106.1(3)
C4 C5 C6 C1 68.1(5)
Rh1 C5 C6 C1 -4.2(4)
C2 C1 C6 C5 -68.5(5)
Rh1 C1 C6 C5 4.0(4)
C2 C1 C6 C7 33.9(5)
Rh1 C1 C6 C7 106.4(3)
C2 C3 C7 C6 51.5(4)
C4 C3 C7 C6 -51.8(4)
C5 C6 C7 C3 51.9(4)
C1 C6 C7 C3 -51.4(4)
C4 Rh1 C8 N9 -66.1(4)
C5 Rh1 C8 N9 -104.7(4)
C1 Rh1 C8 N9 -143.5(5)
C2 Rh1 C8 N9 -27.8(7)
I1 Rh1 C8 N9 96.7(4)
C4 Rh1 C8 N12 110.7(4)
C5 Rh1 C8 N12 72.1(4)
C1 Rh1 C8 N12 33.2(7)
C2 Rh1 C8 N12 149.0(4)
I1 Rh1 C8 N12 -86.5(4)
N12 C8 N9 C10 0.7(5)
Rh1 C8 N9 C10 178.1(3)
N12 C8 N9 C14 172.0(4)
Rh1 C8 N9 C14 -10.6(7)
C8 N9 C10 C11 -1.1(6)
C14 N9 C10 C11 -172.6(5)
N9 C10 C11 N12 0.9(6)
N9 C8 N12 C11 -0.1(5)
Rh1 C8 N12 C11 -177.5(3)
N9 C8 N12 C13 -179.0(4)
Rh1 C8 N12 C13 3.6(6)
C10 C11 N12 C8 -0.5(6)
C10 C11 N12 C13 178.3(5)
C8 N9 C14 C15 -73.0(6)
C10 N9 C14 C15 97.3(5)
N9 C14 C15 N16 -41.1(6)
C14 C15 N16 C17 -66.3(6)
C15 N16 C17 O18 3.7(8)
C15 N16 C17 O19 -176.6(4)
O18 C17 O19 C20 -0.2(8)
N16 C17 O19 C20 -179.8(4)
C17 O19 C20 C22 -74(2)
C17 O19 C20 C220 -52.4(14)
C17 O19 C20 C210 72.3(13)
C17 O19 C20 C230 -169.9(14)
C17 O19 C20 C23 164(2)
C17 O19 C20 C21 51.6(19)
